data_2016118
loop_
_publ_author_name
'Fu, Shu-Juan'
'Cheng, Ching-Yuan'
'Lin, Kuan-Jiuh'

_publ_section_title
;
 A tetrahedrally coordinated cobalt(II) phosphonate with a
 three-dimensional framework containing two-dimensional channels
;
_journal_coeditor_code SQ3080
_journal_issue 8
_journal_name_full 'Acta Crystallographica Section C'
_journal_page_first m368
_journal_page_last m370
_journal_paper_doi 10.1107/S0108270107029113
_journal_volume 63
_journal_year 2007
_chemical_formula_iupac 'Cs [Co (C2 H5 O6 P2)]'
_chemical_formula_moiety 'Cs +, C2 H5 Co O6 P2 -'
_chemical_formula_sum 'C2 H5 Co Cs O6 P2'
_chemical_formula_weight 378.84
_chemical_name_systematic
;
poly[caesium(I) [(\m~4~-ethylenediphosphonato)cobalt(II)]],
;
_space_group_IT_number 14
_symmetry_cell_setting monoclinic
_symmetry_space_group_name_Hall '-P 2ybc'
_symmetry_space_group_name_H-M 'P 1 21/c 1'
_atom_sites_solution_hydrogens geom
_atom_sites_solution_primary direct
_atom_sites_solution_secondary difmap
_cell_angle_alpha 90.00
_cell_angle_beta 101.3820(10)
_cell_angle_gamma 90.00
_cell_formula_units_Z 4
_cell_length_a 8.2580(6)
_cell_length_b 9.6225(7)
_cell_length_c 10.7899(7)
_cell_measurement_temperature 293(2)
_cell_measurement_theta_max 27.5
_cell_measurement_theta_min 2.74
_cell_volume 840.53(10)
_computing_cell_refinement 'SMART or SAINT?'
_computing_data_collection 'SMART (Bruker, 1999)'
_computing_data_reduction 'SAINT (Bruker, 2000)'
_computing_molecular_graphics 'SHELXTL (Sheldrick, 1997b)'
_computing_publication_material SHELXTL
_computing_structure_refinement 'SHELXL97 (Sheldrick, 1997a)'
_computing_structure_solution 'SHELXS97 (Sheldrick, 1997a)'
_diffrn_ambient_temperature 293(2)
_diffrn_measured_fraction_theta_full 0.990
_diffrn_measured_fraction_theta_max 0.990
_diffrn_measurement_device_type 'Bruker SMART CCD area-detector'
_diffrn_measurement_method '\f and \w scans'
_diffrn_radiation_monochromator graphite
_diffrn_radiation_source 'fine-focus sealed tube'
_diffrn_radiation_type MoK\a
_diffrn_radiation_wavelength 0.71073
_diffrn_reflns_av_R_equivalents 0.0248
_diffrn_reflns_av_sigmaI/netI 0.0204
_diffrn_reflns_limit_h_max 10
_diffrn_reflns_limit_h_min -10
_diffrn_reflns_limit_k_max 12
_diffrn_reflns_limit_k_min -11
_diffrn_reflns_limit_l_max 14
_diffrn_reflns_limit_l_min -8
_diffrn_reflns_number 5135
_diffrn_reflns_theta_full 27.49
_diffrn_reflns_theta_max 27.49
_diffrn_reflns_theta_min 2.52
_diffrn_standards_decay_% 0
_exptl_absorpt_coefficient_mu 6.677
_exptl_absorpt_correction_T_max 0.263
_exptl_absorpt_correction_T_min 0.172
_exptl_absorpt_correction_type empirical
_exptl_absorpt_process_details '(SADABS; Bruker, 2000)'
_exptl_crystal_colour Blue
_exptl_crystal_density_diffrn 2.994
_exptl_crystal_density_method 'not measured'
_exptl_crystal_description hexagonal
_exptl_crystal_F_000 708
_exptl_crystal_size_max 0.28
_exptl_crystal_size_mid 0.23
_exptl_crystal_size_min 0.20
_refine_diff_density_max 0.667
_refine_diff_density_min -2.451
_refine_ls_extinction_method none
_refine_ls_goodness_of_fit_ref 1.186
_refine_ls_hydrogen_treatment constr
_refine_ls_matrix_type full
_refine_ls_number_parameters 109
_refine_ls_number_reflns 1913
_refine_ls_number_restraints 0
_refine_ls_restrained_S_all 1.186
_refine_ls_R_factor_all 0.0329
_refine_ls_R_factor_gt 0.0313
_refine_ls_shift/su_max 0.001
_refine_ls_shift/su_mean 0.000
_refine_ls_structure_factor_coef Fsqd
_refine_ls_weighting_details 'calc w=1/[\s^2^(Fo^2^)+(0.0482P)^2^+0.857P] where P=(Fo^2^+2Fc^2^)/3'
_refine_ls_weighting_scheme calc
_refine_ls_wR_factor_gt 0.0786
_refine_ls_wR_factor_ref 0.0796
_reflns_number_gt 1801
_reflns_number_total 1913
_reflns_threshold_expression I>2\s(I)
_cod_data_source_file sq3080.cif
_cod_data_source_block I
_cod_depositor_comments
;
The following automatic conversions were performed:
'_symmetry_cell_setting' value 'Monoclinic' changed to 'monoclinic'
according to '/home/saulius/struct/CIF-dictionaries/cif_core.dic'
dictionary named 'cif_core.dic' version 2.4.1 from 2010-06-29.

Automatic conversion script
Id: cif_fix_enum 1527 2010-12-29 10:47:43Z saulius 

The following automatic conversions were performed:

'_symmetry_cell_setting' value 'Monoclinic' changed to 'monoclinic'
according to /home/saulius/struct/CIF-dictionaries/cif_core.dic
dictionary named 'cif_core.dic' version 2.4.1 from 2010-06-29.

Automatic conversion script
Id: cif_fix_values 1715 2011-07-08 13:25:40Z adriana 
;
_cod_original_sg_symbol_H-M 'P2 1/c'
_cod_database_code 2016118
_cod_database_fobs_code 2016118

loop_
_symmetry_equiv_pos_as_xyz
'x, y, z'
'-x, y+1/2, -z+1/2'
'-x, -y, -z'
'x, -y-1/2, z-1/2'

loop_
_atom_site_type_symbol
_atom_site_label
_atom_site_fract_x
_atom_site_fract_y
_atom_site_fract_z
_atom_site_U_iso_or_equiv
_atom_site_adp_type
_atom_site_calc_flag
_atom_site_refinement_flags
_atom_site_occupancy
Cs Cs1 0.75557(3) 0.07151(2) 0.08576(2) 0.02497(11) Uani d . 1
Co Co1 0.25602(5) 0.22162(5) 0.17153(4) 0.01255(13) Uani d . 1
P P1 0.45649(10) -0.04347(9) 0.29323(8) 0.01226(18) Uani d . 1
P P2 0.03015(10) 0.30607(9) -0.10652(8) 0.01212(18) Uani d . 1
O O1 0.4026(3) 0.0592(3) 0.1853(2) 0.0176(5) Uani d . 1
O O3 0.6181(3) -0.1112(3) 0.2781(3) 0.0203(5) Uani d . 1
O O2 0.3215(3) -0.1511(3) 0.3012(2) 0.0223(5) Uani d . 1
H H2 0.3034 -0.1977 0.2363 0.034 Uiso calc R 1
O O4 0.0786(3) 0.2999(3) -0.2354(2) 0.0196(5) Uani d . 1
O O6 0.1494(4) 0.2258(3) -0.0071(2) 0.0263(6) Uani d . 1
O O5 -0.1472(3) 0.2543(3) -0.1161(3) 0.0277(6) Uani d . 1
C C1 0.4901(4) 0.0479(4) 0.4417(3) 0.0162(6) Uani d . 1
H H1A 0.5886 0.1045 0.4485 0.019 Uiso calc R 1
H H1B 0.3976 0.1099 0.4421 0.019 Uiso calc R 1
C C2 0.0284(5) 0.4871(4) -0.0615(3) 0.0192(7) Uani d . 1
H H2A 0.1389 0.5244 -0.0544 0.023 Uiso calc R 1
H H2B -0.0436 0.5377 -0.1283 0.023 Uiso calc R 1

loop_
_atom_site_aniso_label
_atom_site_aniso_U_11
_atom_site_aniso_U_22
_atom_site_aniso_U_33
_atom_site_aniso_U_12
_atom_site_aniso_U_13
_atom_site_aniso_U_23
Cs1 0.03459(17) 0.02100(16) 0.02082(16) -0.00329(8) 0.00914(11) -0.00354(8)
Co1 0.0131(2) 0.0118(2) 0.0130(2) -0.00018(15) 0.00303(16) 0.00018(15)
P1 0.0127(4) 0.0124(4) 0.0118(4) 0.0013(3) 0.0026(3) 0.0004(3)
P2 0.0126(4) 0.0128(4) 0.0109(4) 0.0000(3) 0.0022(3) -0.0011(3)
O1 0.0214(12) 0.0163(12) 0.0153(12) 0.0066(9) 0.0042(10) 0.0025(9)
O3 0.0184(12) 0.0171(12) 0.0277(13) 0.0086(10) 0.0100(10) 0.0044(10)
O2 0.0252(13) 0.0237(14) 0.0171(12) -0.0105(10) 0.0017(10) -0.0026(10)
O4 0.0182(12) 0.0266(14) 0.0151(11) 0.0024(10) 0.0063(9) -0.0008(10)
O6 0.0364(16) 0.0250(15) 0.0145(12) 0.0125(11) -0.0025(11) -0.0007(10)
O5 0.0217(14) 0.0421(17) 0.0213(13) -0.0180(12) 0.0090(10) -0.0105(12)
C1 0.0188(16) 0.0149(15) 0.0144(16) -0.0013(12) 0.0022(13) -0.0017(13)
C2 0.0275(18) 0.0130(16) 0.0200(17) 0.0030(13) 0.0113(14) 0.0014(13)

loop_
_atom_type_symbol
_atom_type_description
_atom_type_scat_dispersion_real
_atom_type_scat_dispersion_imag
_atom_type_scat_source
C C 0.0033 0.0016 'International Tables Vol C Tables 4.2.6.8 and 6.1.1.4'
O O 0.0106 0.0060 'International Tables Vol C Tables 4.2.6.8 and 6.1.1.4'
P P 0.1023 0.0942 'International Tables Vol C Tables 4.2.6.8 and 6.1.1.4'
Co Co 0.3494 0.9721 'International Tables Vol C Tables 4.2.6.8 and 6.1.1.4'
Cs Cs -0.3680 2.1192 'International Tables Vol C Tables 4.2.6.8 and 6.1.1.4'
H H 0.0000 0.0000 'International Tables Vol C Tables 4.2.6.8 and 6.1.1.4'

loop_
_geom_angle_atom_site_label_1
_geom_angle_atom_site_label_2
_geom_angle_atom_site_label_3
_geom_angle_site_symmetry_1
_geom_angle_site_symmetry_3
_geom_angle
O3 Co1 O4 2_655 4_566 111.18(11)
O3 Co1 O6 2_655 . 111.88(12)
O4 Co1 O6 4_566 . 105.84(12)
O3 Co1 O1 2_655 . 110.57(11)
O4 Co1 O1 4_566 . 113.09(11)
O6 Co1 O1 . . 103.99(11)
O3 P1 O1 . . 108.95(15)
O3 P1 O2 . . 112.26(16)
O1 P1 O2 . . 111.95(15)
O3 P1 C1 . . 108.68(16)
O1 P1 C1 . . 109.48(15)
O2 P1 C1 . . 105.40(15)
O6 P2 O4 . . 112.04(15)
O6 P2 O5 . . 111.16(18)
O4 P2 O5 . . 110.26(15)
O6 P2 C2 . . 109.82(17)
O4 P2 C2 . . 107.47(15)
O5 P2 C2 . . 105.84(18)
P1 O1 Co1 . . 130.97(16)
P1 O3 Co1 . 2_645 139.41(17)
P1 O2 H2 . . 109.5
P2 O4 Co1 . 4_565 146.82(16)
P2 O6 Co1 . . 144.19(18)
C1 C1 P1 3_656 . 114.0(3)
C1 C1 H1A 3_656 . 108.7
P1 C1 H1A . . 108.7
C1 C1 H1B 3_656 . 108.7
P1 C1 H1B . . 108.7
H1A C1 H1B . . 107.6
C2 C2 P2 3_565 . 114.4(3)
C2 C2 H2A 3_565 . 108.7
P2 C2 H2A . . 108.7
C2 C2 H2B 3_565 . 108.7
P2 C2 H2B . . 108.7
H2A C2 H2B . . 107.6

loop_
_geom_bond_atom_site_label_1
_geom_bond_atom_site_label_2
_geom_bond_site_symmetry_2
_geom_bond_distance
Co1 O3 2_655 1.934(3)
Co1 O4 4_566 1.944(3)
Co1 O6 . 1.955(3)
Co1 O1 . 1.965(2)
P1 O3 . 1.523(2)
P1 O1 . 1.525(3)
P1 O2 . 1.536(3)
P1 C1 . 1.800(4)
P2 O6 . 1.517(3)
P2 O4 . 1.522(3)
P2 O5 . 1.531(3)
P2 C2 . 1.810(4)
O3 Co1 2_645 1.934(3)
O2 H2 . 0.8200
O4 Co1 4_565 1.944(3)
C1 C1 3_656 1.542(7)
C1 H1A . 0.9700
C1 H1B . 0.9700
C2 C2 3_565 1.512(7)
C2 H2A . 0.9700
C2 H2B . 0.9700

loop_
_geom_hbond_atom_site_label_D
_geom_hbond_atom_site_label_H
_geom_hbond_atom_site_label_A
_geom_hbond_site_symmetry_A
_geom_hbond_distance_DH
_geom_hbond_distance_HA
_geom_hbond_distance_DA
_geom_hbond_angle_DHA
O2 H2 O5 3 0.82 1.73 2.432(3) 142.9

loop_
_geom_torsion_atom_site_label_1
_geom_torsion_atom_site_label_2
_geom_torsion_atom_site_label_3
_geom_torsion_atom_site_label_4
_geom_torsion_site_symmetry_1
_geom_torsion_site_symmetry_4
_geom_torsion
O3 P1 O1 Co1 . . -157.4(2)
O2 P1 O1 Co1 . . 77.8(2)
C1 P1 O1 Co1 . . -38.7(3)
O3 Co1 O1 P1 2_655 . 92.8(2)
O4 Co1 O1 P1 4_566 . -32.7(2)
O6 Co1 O1 P1 . . -147.0(2)
O1 P1 O3 Co1 . 2_645 -157.0(2)
O2 P1 O3 Co1 . 2_645 -32.4(3)
C1 P1 O3 Co1 . 2_645 83.8(3)
O6 P2 O4 Co1 . 4_565 -26.7(4)
O5 P2 O4 Co1 . 4_565 -151.0(3)
C2 P2 O4 Co1 . 4_565 94.1(3)
O4 P2 O6 Co1 . . 145.5(3)
O5 P2 O6 Co1 . . -90.6(4)
C2 P2 O6 Co1 . . 26.2(4)
O3 Co1 O6 P2 2_655 . -57.8(4)
O4 Co1 O6 P2 4_566 . 63.4(4)
O1 Co1 O6 P2 . . -177.2(3)
O3 P1 C1 C1 . 3_656 -73.0(4)
O1 P1 C1 C1 . 3_656 168.1(3)
O2 P1 C1 C1 . 3_656 47.5(4)
O6 P2 C2 C2 . 3_565 -61.6(4)
O4 P2 C2 C2 . 3_565 176.3(3)
O5 P2 C2 C2 . 3_565 58.5(4)
